data_4326542
loop_
_publ_author_name
'Timothy J. Boyle'
'Leigh Anna M. Steele'
'Alia M. Saad'
'Mark A. Rodriguez'
'Todd M. Alam'
'Sarah K. McIntyre'

_publ_section_title
;
 Structural Diversity in a Series of Alkyl-Substituted Cesium Aryloxides
;
_journal_name_full 'Inorganic Chemistry'
_journal_page_first 10363
_journal_page_last 10370
_journal_paper_doi 10.1021/ic201438s
_journal_volume 50
_journal_year 2011
_chemical_formula_sum 'C21 H21 Cs O3'
_chemical_formula_weight 454.29
_chemical_name_systematic
; 

 ? 

;
_space_group_IT_number 19
_symmetry_cell_setting orthorhombic
_symmetry_space_group_name_Hall 'P 2ac 2ab'
_symmetry_space_group_name_H-M 'P 21 21 21'
_atom_sites_solution_hydrogens geom
_atom_sites_solution_primary direct
_atom_sites_solution_secondary difmap
_audit_creation_method SHELXL-97
_cell_angle_alpha 90.00
_cell_angle_beta 90.00
_cell_angle_gamma 90.00
_cell_formula_units_Z 4
_cell_length_a 8.6240(17)
_cell_length_b 11.687(2)
_cell_length_c 20.052(4)
_cell_measurement_temperature 173(2)
_cell_volume 2021.0(7)
_computing_structure_refinement 'SHELXL-97 (Sheldrick, 2008)'
_computing_structure_solution 'SHELXS-97 (Sheldrick, 2008)'
_diffrn_ambient_temperature 173(2)
_diffrn_measured_fraction_theta_full 1.000
_diffrn_measured_fraction_theta_max 1.000
_diffrn_measurement_device_type 'CCD area detector'
_diffrn_measurement_method 'Phi and omega scans'
_diffrn_radiation_monochromator graphite
_diffrn_radiation_source 'fine-focus sealed tube'
_diffrn_radiation_type MoK\a
_diffrn_radiation_wavelength 0.71073
_diffrn_reflns_av_R_equivalents 0.0661
_diffrn_reflns_av_sigmaI/netI 0.0639
_diffrn_reflns_limit_h_max 10
_diffrn_reflns_limit_h_min -10
_diffrn_reflns_limit_k_max 13
_diffrn_reflns_limit_k_min -13
_diffrn_reflns_limit_l_max 23
_diffrn_reflns_limit_l_min -23
_diffrn_reflns_number 14441
_diffrn_reflns_theta_full 25.00
_diffrn_reflns_theta_max 25.00
_diffrn_reflns_theta_min 2.02
_exptl_absorpt_coefficient_mu 1.847
_exptl_absorpt_correction_T_max 0.801
_exptl_absorpt_correction_T_min 0.634
_exptl_absorpt_correction_type empirical
_exptl_absorpt_process_details SADABS
_exptl_crystal_colour colorless
_exptl_crystal_density_diffrn 1.493
_exptl_crystal_description prism
_exptl_crystal_F_000 904
_exptl_crystal_size_max 0.3
_exptl_crystal_size_mid 0.21
_exptl_crystal_size_min 0.12
_refine_diff_density_max 0.763
_refine_diff_density_min -0.322
_refine_diff_density_rms 0.088
_refine_ls_abs_structure_details 'Flack H D (1983), Acta Cryst. A39, 876-881'
_refine_ls_abs_structure_Flack 0.04(3)
_refine_ls_extinction_method none
_refine_ls_goodness_of_fit_ref 1.092
_refine_ls_hydrogen_treatment constr
_refine_ls_matrix_type full
_refine_ls_number_parameters 226
_refine_ls_number_reflns 3554
_refine_ls_number_restraints 0
_refine_ls_restrained_S_all 1.092
_refine_ls_R_factor_all 0.0630
_refine_ls_R_factor_gt 0.0474
_refine_ls_shift/su_max 0.001
_refine_ls_shift/su_mean 0.000
_refine_ls_structure_factor_coef Fsqd
_refine_ls_weighting_details 'calc w=1/[\s^2^(Fo^2^)+(0.0301P)^2^+0.0000P] where P=(Fo^2^+2Fc^2^)/3'
_refine_ls_weighting_scheme calc
_refine_ls_wR_factor_gt 0.0840
_refine_ls_wR_factor_ref 0.0901
_reflns_number_gt 2966
_reflns_number_total 3554
_reflns_threshold_expression >2sigma(I)
_cod_data_source_file ic201438s_si_001_1.cif
_cod_data_source_block 10my061s
_cod_database_code 4326542

loop_
_symmetry_equiv_pos_as_xyz
'x, y, z'
'-x+1/2, -y, z+1/2'
'-x, y+1/2, -z+1/2'
'x+1/2, -y+1/2, -z'

loop_
_atom_site_label
_atom_site_type_symbol
_atom_site_fract_x
_atom_site_fract_y
_atom_site_fract_z
_atom_site_U_iso_or_equiv
_atom_site_adp_type
_atom_site_occupancy
_atom_site_symmetry_multiplicity
_atom_site_calc_flag
_atom_site_refinement_flags
Cs1 Cs 0.72126(5) 0.81870(4) -0.04561(2) 0.05253(15) Uani 1 1 d .
O1 O 0.7390(5) 0.6582(4) 0.0774(2) 0.0476(11) Uani 1 1 d .
O2 O 0.5404(5) 0.8076(5) 0.1006(2) 0.0565(13) Uani 1 1 d .
O3 O 0.5586(6) 0.5723(5) -0.0057(2) 0.0606(15) Uani 1 1 d .
C1 C 0.8524(9) 0.6031(6) 0.1088(4) 0.0471(19) Uani 1 1 d .
C2 C 0.9269(10) 0.6383(8) 0.1657(4) 0.068(3) Uani 1 1 d .
C3 C 1.0507(10) 0.5710(10) 0.1945(4) 0.073(3) Uani 1 1 d .
H3 H 1.1025 0.5945 0.2340 0.088 Uiso 1 1 calc R
C4 C 1.0894(12) 0.4734(10) 0.1626(6) 0.089(3) Uani 1 1 d .
H4 H 1.1716 0.4293 0.1808 0.106 Uiso 1 1 calc R
C5 C 1.0199(11) 0.4335(10) 0.1067(7) 0.098(4) Uani 1 1 d .
H5 H 1.0513 0.3631 0.0872 0.118 Uiso 1 1 calc R
C6 C 0.9046(9) 0.4965(7) 0.0794(5) 0.070(3) Uani 1 1 d .
H6 H 0.8563 0.4700 0.0397 0.084 Uiso 1 1 calc R
C7 C 0.8823(13) 0.7402(10) 0.1989(5) 0.102(4) Uani 1 1 d .
H7A H 0.8532 0.7982 0.1659 0.153 Uiso 1 1 calc .
H7B H 0.9692 0.7685 0.2258 0.153 Uiso 1 1 calc .
H7C H 0.7936 0.7244 0.2281 0.153 Uiso 1 1 calc .
C8 C 0.4616(8) 0.8113(8) 0.1598(3) 0.0520(18) Uani 1 1 d .
C9 C 0.4673(9) 0.7134(9) 0.2027(4) 0.072(3) Uani 1 1 d .
H9 H 0.5255 0.6476 0.1907 0.087 Uiso 1 1 calc R
C10 C 0.3858(11) 0.7172(10) 0.2623(4) 0.086(3) Uani 1 1 d .
H10 H 0.3913 0.6545 0.2923 0.103 Uiso 1 1 calc R
C11 C 0.2984(11) 0.8097(11) 0.2780(5) 0.093(3) Uani 1 1 d .
H11 H 0.2404 0.8086 0.3183 0.112 Uiso 1 1 calc R
C12 C 0.2905(12) 0.9040(9) 0.2385(4) 0.085(3) Uani 1 1 d .
H12 H 0.2301 0.9681 0.2516 0.101 Uiso 1 1 calc R
C13 C 0.3751(10) 0.9055(8) 0.1762(4) 0.064(2) Uani 1 1 d .
C14 C 0.3670(12) 1.0046(8) 0.1305(6) 0.091(3) Uani 1 1 d .
H14A H 0.4716 1.0244 0.1153 0.137 Uiso 1 1 calc .
H14B H 0.3214 1.0701 0.1539 0.137 Uiso 1 1 calc .
H14C H 0.3025 0.9850 0.0919 0.137 Uiso 1 1 calc .
C15 C 0.4865(8) 0.4726(7) 0.0082(4) 0.051(2) Uani 1 1 d .
C16 C 0.4955(9) 0.4212(7) 0.0694(4) 0.052(2) Uani 1 1 d .
H16 H 0.5574 0.4546 0.1034 0.063 Uiso 1 1 calc R
C17 C 0.4149(9) 0.3207(8) 0.0822(4) 0.072(2) Uani 1 1 d .
H17 H 0.4228 0.2850 0.1247 0.086 Uiso 1 1 calc R
C18 C 0.3237(10) 0.2729(8) 0.0333(6) 0.085(3) Uani 1 1 d .
H18 H 0.2666 0.2051 0.0422 0.102 Uiso 1 1 calc R
C19 C 0.3153(10) 0.3225(9) -0.0273(5) 0.087(3) Uani 1 1 d .
H19 H 0.2533 0.2880 -0.0609 0.104 Uiso 1 1 calc R
C20 C 0.3948(9) 0.4224(7) -0.0419(4) 0.065(2) Uani 1 1 d .
C21 C 0.3854(13) 0.4771(11) -0.1104(5) 0.108(4) Uani 1 1 d .
H21A H 0.3435 0.4217 -0.1424 0.162 Uiso 1 1 calc .
H21B H 0.4893 0.5008 -0.1246 0.162 Uiso 1 1 calc .
H21C H 0.3173 0.5442 -0.1085 0.162 Uiso 1 1 calc .

loop_
_atom_site_aniso_label
_atom_site_aniso_U_11
_atom_site_aniso_U_22
_atom_site_aniso_U_33
_atom_site_aniso_U_23
_atom_site_aniso_U_13
_atom_site_aniso_U_12
Cs1 0.0375(2) 0.0661(3) 0.0540(2) 0.0183(2) -0.0013(2) -0.0010(2)
O1 0.051(3) 0.047(3) 0.044(2) 0.000(2) -0.003(2) 0.009(3)
O2 0.064(3) 0.060(3) 0.046(3) 0.010(3) 0.009(2) 0.007(3)
O3 0.071(4) 0.057(4) 0.054(3) 0.007(3) -0.012(3) -0.010(3)
C1 0.037(4) 0.049(5) 0.055(5) 0.006(4) 0.008(4) -0.010(4)
C2 0.063(6) 0.100(8) 0.043(5) -0.009(5) 0.003(4) -0.025(5)
C3 0.054(6) 0.113(9) 0.052(5) 0.011(6) -0.007(5) -0.014(6)
C4 0.068(7) 0.099(9) 0.099(9) 0.036(7) -0.004(6) -0.015(7)
C5 0.059(7) 0.094(9) 0.141(11) 0.024(8) 0.012(7) 0.006(6)
C6 0.038(5) 0.061(6) 0.112(7) 0.033(5) 0.005(5) 0.007(4)
C7 0.101(9) 0.125(10) 0.080(8) -0.023(7) 0.002(6) -0.013(7)
C8 0.050(4) 0.059(5) 0.047(4) -0.011(5) -0.007(3) 0.004(5)
C9 0.055(5) 0.121(9) 0.041(5) -0.007(5) -0.004(4) -0.015(5)
C10 0.067(6) 0.132(10) 0.058(6) 0.017(6) -0.002(5) -0.015(6)
C11 0.069(6) 0.144(10) 0.066(6) -0.015(7) 0.002(5) 0.013(9)
C12 0.060(6) 0.127(9) 0.067(6) -0.036(6) -0.003(6) 0.002(7)
C13 0.062(6) 0.059(6) 0.073(6) -0.015(5) -0.018(5) -0.003(5)
C14 0.089(8) 0.059(6) 0.126(9) -0.018(6) -0.034(7) 0.016(5)
C15 0.045(5) 0.057(5) 0.052(5) -0.011(4) -0.013(4) 0.010(4)
C16 0.051(5) 0.042(5) 0.064(6) 0.002(4) -0.012(4) 0.006(4)
C17 0.071(6) 0.056(5) 0.089(6) 0.000(6) -0.014(5) 0.009(6)
C18 0.071(7) 0.059(6) 0.126(9) -0.014(6) 0.001(6) -0.013(4)
C19 0.072(6) 0.080(7) 0.109(8) -0.027(7) -0.024(6) -0.008(6)
C20 0.062(5) 0.066(6) 0.066(6) -0.016(5) -0.005(5) 0.010(4)
C21 0.103(9) 0.156(11) 0.064(7) -0.012(7) -0.034(6) -0.013(8)

loop_
_atom_type_symbol
_atom_type_description
_atom_type_scat_dispersion_real
_atom_type_scat_dispersion_imag
_atom_type_scat_source
C C 0.0033 0.0016 'International Tables Vol C Tables 4.2.6.8 and 6.1.1.4'
H H 0.0000 0.0000 'International Tables Vol C Tables 4.2.6.8 and 6.1.1.4'
O O 0.0106 0.0060 'International Tables Vol C Tables 4.2.6.8 and 6.1.1.4'
Cs Cs -0.3680 2.1192 'International Tables Vol C Tables 4.2.6.8 and 6.1.1.4'

loop_
_geom_angle_atom_site_label_1
_geom_angle_atom_site_label_2
_geom_angle_atom_site_label_3
_geom_angle
_geom_angle_site_symmetry_1
_geom_angle_site_symmetry_3
O1 Cs1 O3 45.65(12) . .
O1 Cs1 O2 87.38(12) . 4_565
O3 Cs1 O2 92.59(13) . 4_565
O1 Cs1 O2 45.42(12) . .
O3 Cs1 O2 63.42(13) . .
O2 Cs1 O2 131.77(8) 4_565 .
O1 Cs1 O3 86.70(12) . 4_565
O3 Cs1 O3 128.92(11) . 4_565
O2 Cs1 O3 63.14(12) 4_565 4_565
O2 Cs1 O3 98.74(12) . 4_565
O1 Cs1 C15 102.89(16) . 4_565
O3 Cs1 C15 148.34(17) . 4_565
O2 Cs1 C15 80.52(16) 4_565 4_565
O2 Cs1 C15 98.50(15) . 4_565
O3 Cs1 C15 22.97(15) 4_565 4_565
O1 Cs1 C8 103.45(17) . 4_565
O3 Cs1 C8 91.85(17) . 4_565
O2 Cs1 C8 23.30(13) 4_565 4_565
O2 Cs1 C8 148.46(17) . 4_565
O3 Cs1 C8 81.29(15) 4_565 4_565
C15 Cs1 C8 93.31(18) 4_565 4_565
O1 Cs1 C2 131.54(19) . 4_465
O3 Cs1 C2 89.09(19) . 4_465
O2 Cs1 C2 115.69(16) 4_565 4_465
O2 Cs1 C2 105.64(17) . 4_465
O3 Cs1 C2 141.40(19) 4_565 4_465
C15 Cs1 C2 121.8(2) 4_565 4_465
C8 Cs1 C2 92.40(18) 4_565 4_465
O1 Cs1 C1 118.97(16) . 4_465
O3 Cs1 C1 85.99(16) . 4_465
O2 Cs1 C1 137.90(15) 4_565 4_465
O2 Cs1 C1 84.50(15) . 4_465
O3 Cs1 C1 142.57(16) 4_565 4_465
C15 Cs1 C1 119.60(19) 4_565 4_465
C8 Cs1 C1 114.61(18) 4_565 4_465
C2 Cs1 C1 22.37(17) 4_465 4_465
O1 Cs1 C6 123.92(17) . 4_465
O3 Cs1 C6 104.50(16) . 4_465
O2 Cs1 C6 147.95(17) 4_565 4_465
O2 Cs1 C6 80.27(18) . 4_465
O3 Cs1 C6 119.83(17) 4_565 4_465
C15 Cs1 C6 97.03(19) 4_565 4_465
C8 Cs1 C6 127.2(2) 4_565 4_465
C2 Cs1 C6 39.7(2) 4_465 4_465
C1 Cs1 C6 23.60(17) 4_465 4_465
O1 Cs1 C4 162.0(2) . 4_465
O3 Cs1 C4 128.2(2) . 4_465
O2 Cs1 C4 110.5(2) 4_565 4_465
O2 Cs1 C4 117.2(2) . 4_465
O3 Cs1 C4 102.8(2) 4_565 4_465
C15 Cs1 C4 82.7(2) 4_565 4_465
C8 Cs1 C4 93.1(2) 4_565 4_465
C2 Cs1 C4 39.2(2) 4_465 4_465
C1 Cs1 C4 45.8(2) 4_465 4_465
C6 Cs1 C4 38.1(2) 4_465 4_465
O1 Cs1 C3 154.65(19) . 4_465
O3 Cs1 C3 110.0(2) . 4_465
O2 Cs1 C3 103.01(17) 4_565 4_465
O2 Cs1 C3 123.96(16) . 4_465
O3 Cs1 C3 118.64(19) 4_565 4_465
C15 Cs1 C3 101.6(2) 4_565 4_465
C8 Cs1 C3 81.4(2) 4_565 4_465
C2 Cs1 C3 23.48(19) 4_465 4_465
C1 Cs1 C3 40.35(19) 4_465 4_465
C6 Cs1 C3 45.8(2) 4_465 4_465
C4 Cs1 C3 21.8(2) 4_465 4_465
C1 O1 Cs1 134.8(4) . .
C8 O2 Cs1 83.7(4) . 4_465
C8 O2 Cs1 175.6(5) . .
Cs1 O2 Cs1 96.55(13) 4_465 .
C15 O3 Cs1 177.0(5) . .
C15 O3 Cs1 82.2(4) . 4_465
Cs1 O3 Cs1 96.45(14) . 4_465
O1 C1 C2 126.4(8) . .
O1 C1 C6 116.9(7) . .
C2 C1 C6 116.7(8) . .
O1 C1 Cs1 111.5(4) . 4_565
C2 C1 Cs1 78.5(5) . 4_565
C6 C1 Cs1 78.3(4) . 4_565
C1 C2 C7 121.0(10) . .
C1 C2 C3 121.0(9) . .
C7 C2 C3 118.0(9) . .
C1 C2 Cs1 79.2(4) . 4_565
C7 C2 Cs1 113.3(6) . 4_565
C3 C2 Cs1 79.6(5) . 4_565
C4 C3 C2 116.9(9) . .
C4 C3 Cs1 78.9(5) . 4_565
C2 C3 Cs1 77.0(5) . 4_565
C4 C3 H3 121.5 . .
C2 C3 H3 121.5 . .
Cs1 C3 H3 113.6 4_565 .
C3 C4 C5 125.1(11) . .
C3 C4 Cs1 79.3(6) . 4_565
C5 C4 Cs1 80.3(6) . 4_565
C3 C4 H4 117.5 . .
C5 C4 H4 117.5 . .
Cs1 C4 H4 112.6 4_565 .
C6 C5 C4 118.2(12) . .
C6 C5 Cs1 77.2(6) . 4_565
C4 C5 Cs1 77.9(6) . 4_565
C6 C5 H5 120.9 . .
C4 C5 H5 120.9 . .
Cs1 C5 H5 114.8 4_565 .
C5 C6 C1 122.1(10) . .
C5 C6 Cs1 81.0(6) . 4_565
C1 C6 Cs1 78.1(4) . 4_565
C5 C6 H6 118.9 . .
C1 C6 H6 118.9 . .
Cs1 C6 H6 112.1 4_565 .
C2 C7 H7A 109.5 . .
C2 C7 H7B 109.5 . .
H7A C7 H7B 109.5 . .
C2 C7 H7C 109.5 . .
H7A C7 H7C 109.5 . .
H7B C7 H7C 109.5 . .
O2 C8 C13 120.2(8) . .
O2 C8 C9 118.6(7) . .
C13 C8 C9 121.1(7) . .
O2 C8 Cs1 73.0(4) . 4_465
C13 C8 Cs1 100.7(5) . 4_465
C9 C8 Cs1 93.9(5) . 4_465
C10 C9 C8 118.3(9) . .
C10 C9 Cs1 115.6(5) . 4_465
C8 C9 Cs1 64.1(4) . 4_465
C10 C9 H9 120.8 . .
C8 C9 H9 120.8 . .
Cs1 C9 H9 90.2 4_465 .
C11 C10 C9 120.6(10) . .
C11 C10 H10 119.7 . .
C9 C10 H10 119.7 . .
C10 C11 C12 122.6(10) . .
C10 C11 H11 118.7 . .
C12 C11 H11 118.7 . .
C11 C12 C13 119.3(10) . .
C11 C12 H12 120.4 . .
C13 C12 H12 120.4 . .
C8 C13 C12 118.1(9) . .
C8 C13 C14 120.5(9) . .
C12 C13 C14 121.4(9) . .
C13 C14 H14A 109.5 . .
C13 C14 H14B 109.5 . .
H14A C14 H14B 109.5 . .
C13 C14 H14C 109.5 . .
H14A C14 H14C 109.5 . .
H14B C14 H14C 109.5 . .
O3 C15 C16 122.5(7) . .
O3 C15 C20 118.2(7) . .
C16 C15 C20 119.3(8) . .
O3 C15 Cs1 74.8(4) . 4_465
C16 C15 Cs1 98.9(5) . 4_465
C20 C15 Cs1 94.5(4) . 4_465
C15 C16 C17 120.6(8) . .
C15 C16 Cs1 60.7(4) . 4_465
C17 C16 Cs1 112.4(5) . 4_465
C15 C16 H16 119.7 . .
C17 C16 H16 119.7 . .
Cs1 C16 H16 96.3 4_465 .
C18 C17 C16 119.8(9) . .
C18 C17 H17 120.1 . .
C16 C17 H17 120.1 . .
C19 C18 C17 119.9(9) . .
C19 C18 H18 120.0 . .
C17 C18 H18 120.0 . .
C18 C19 C20 121.7(9) . .
C18 C19 H19 119.1 . .
C20 C19 H19 119.1 . .
C19 C20 C15 118.6(9) . .
C19 C20 C21 121.3(9) . .
C15 C20 C21 120.1(8) . .
C19 C20 Cs1 112.2(6) . 4_465
C15 C20 Cs1 63.9(4) . 4_465
C21 C20 Cs1 93.5(6) . 4_465
C20 C21 H21A 109.5 . .
C20 C21 H21B 109.5 . .
H21A C21 H21B 109.5 . .
C20 C21 H21C 109.5 . .
H21A C21 H21C 109.5 . .
H21B C21 H21C 109.5 . .

loop_
_geom_bond_atom_site_label_1
_geom_bond_atom_site_label_2
_geom_bond_distance
_geom_bond_site_symmetry_2
Cs1 O1 3.104(4) .
Cs1 O3 3.301(5) .
Cs1 O2 3.312(5) 4_565
Cs1 O2 3.323(5) .
Cs1 O3 3.338(6) 4_565
Cs1 C15 3.427(7) 4_565
Cs1 C8 3.442(7) 4_565
Cs1 C2 3.535(8) 4_465
Cs1 C1 3.544(7) 4_465
Cs1 C6 3.547(8) 4_465
Cs1 C4 3.564(9) 4_465
Cs1 C3 3.569(8) 4_465
O1 C1 1.329(8) .
O2 C8 1.370(8) .
O2 Cs1 3.312(5) 4_465
O3 C15 1.350(9) .
O3 Cs1 3.338(6) 4_465
C1 C2 1.373(10) .
C1 C6 1.450(11) .
C1 Cs1 3.544(7) 4_565
C2 C7 1.418(12) .
C2 C3 1.446(12) .
C2 Cs1 3.535(8) 4_565
C3 C4 1.349(13) .
C3 Cs1 3.569(8) 4_565
C3 H3 0.9500 .
C4 C5 1.355(14) .
C4 Cs1 3.564(9) 4_565
C4 H4 0.9500 .
C5 C6 1.353(12) .
C5 Cs1 3.593(10) 4_565
C5 H5 0.9500 .
C6 Cs1 3.547(8) 4_565
C6 H6 0.9500 .
C7 H7A 0.9800 .
C7 H7B 0.9800 .
C7 H7C 0.9800 .
C8 C13 1.371(11) .
C8 C9 1.431(12) .
C8 Cs1 3.442(7) 4_465
C9 C10 1.386(11) .
C9 Cs1 3.817(7) 4_465
C9 H9 0.9500 .
C10 C11 1.355(13) .
C10 H10 0.9500 .
C11 C12 1.359(13) .
C11 H11 0.9500 .
C12 C13 1.447(11) .
C12 H12 0.9500 .
C13 C14 1.478(12) .
C14 H14A 0.9800 .
C14 H14B 0.9800 .
C14 H14C 0.9800 .
C15 C16 1.369(10) .
C15 C20 1.407(10) .
C15 Cs1 3.427(7) 4_465
C16 C17 1.389(11) .
C16 Cs1 3.881(7) 4_465
C16 H16 0.9500 .
C17 C18 1.376(11) .
C17 H17 0.9500 .
C18 C19 1.349(11) .
C18 H18 0.9500 .
C19 C20 1.385(11) .
C19 H19 0.9500 .
C20 C21 1.517(13) .
C20 Cs1 3.804(8) 4_465
C21 H21A 0.9800 .
C21 H21B 0.9800 .
C21 H21C 0.9800 .
